data_2222009
loop_
_publ_author_name
'Chang, Chin-Pei'
'Hong, Fung-E'

_publ_section_title
;Bis[1,3(\h^3^)-allyl][\m-2(\h^4^)-1,3-bis(diphenylphosphino)-2,4-diphenylcyclobuta-1,3-diene-1:3\k^2^<i>P</i>:<i>P</i>']dichlorido-1\k<i>Cl</i>,3\k<i>Cl</i>-[2(\h^5^)-isopropylcyclopentadienyl]-2-cobalt(I)-1,3-dipalladium(II)
 dichloromethane solvate
;
_journal_coeditor_code GK2195
_journal_issue 6
_journal_name_full 'Acta Crystallographica Section E'
_journal_page_first m669
_journal_paper_doi 10.1107/S1600536809018133
_journal_volume 65
_journal_year 2009
_chemical_formula_iupac '[Co Pd2 (C3 H5)2 (C8 H11) Cl2 (C40 H30 P2)], C H2 Cl2'
_chemical_formula_moiety 'C54 H51 Cl2 Co P2 Pd2, C H2 Cl2'
_chemical_formula_sum 'C55 H53 Cl4 Co P2 Pd2'
_chemical_formula_weight 1189.44
_chemical_name_systematic
;
Bis[1,3(\h^3^)-allyl][\m-2(\h^4^)-1,3-bis(diphenylphosphino)-2,4-
diphenylcyclobuta-1,3-diene-\k^2^<i>P</i>:<i>P</i>']dichlorido-
1\k<i>Cl</i>,3\k<i>Cl</i>-[2(\h^5^)-isopropylcyclopentadienyl]-2-
cobalt(I)-1,3-dipalladium(II) dichloromethane solvate
;
_space_group_IT_number 2
_symmetry_cell_setting triclinic
_symmetry_space_group_name_Hall '-P 1'
_symmetry_space_group_name_H-M 'P -1'
_atom_sites_solution_hydrogens geom
_atom_sites_solution_primary direct
_atom_sites_solution_secondary difmap
_cell_angle_alpha 94.617(7)
_cell_angle_beta 102.136(7)
_cell_angle_gamma 115.166(7)
_cell_formula_units_Z 2
_cell_length_a 10.889(4)
_cell_length_b 12.499(4)
_cell_length_c 21.746(8)
_cell_measurement_reflns_used 4357
_cell_measurement_temperature 298(2)
_cell_measurement_theta_max 25.429
_cell_measurement_theta_min 2.215
_cell_volume 2570.1(16)
_computing_cell_refinement 'SAINT (Bruker, 1999)'
_computing_data_collection 'SMART (Bruker, 1999)'
_computing_data_reduction 'SAINT (Bruker, 1999)'
_computing_molecular_graphics 'SHELXTL (Sheldrick, 2008)'
_computing_publication_material 'SHELXTL (Sheldrick, 2008)'
_computing_structure_refinement 'SHELXL97 (Sheldrick, 2008)'
_computing_structure_solution 'SHELXS97 (Sheldrick, 2008)'
_diffrn_ambient_temperature 298(2)
_diffrn_detector_area_resol_mean 0
_diffrn_measured_fraction_theta_full 0.980
_diffrn_measured_fraction_theta_max 0.980
_diffrn_measurement_device_type 'Bruker SMART 1000 CCD'
_diffrn_measurement_method '\f and \w'
_diffrn_radiation_monochromator graphite
_diffrn_radiation_source 'fine-focus sealed tube'
_diffrn_radiation_type MoK\a
_diffrn_radiation_wavelength 0.71073
_diffrn_reflns_av_R_equivalents 0.0328
_diffrn_reflns_av_sigmaI/netI 0.0703
_diffrn_reflns_limit_h_max 9
_diffrn_reflns_limit_h_min -13
_diffrn_reflns_limit_k_max 14
_diffrn_reflns_limit_k_min -15
_diffrn_reflns_limit_l_max 26
_diffrn_reflns_limit_l_min -24
_diffrn_reflns_number 14882
_diffrn_reflns_theta_full 26.07
_diffrn_reflns_theta_max 26.07
_diffrn_reflns_theta_min 1.95
_diffrn_standards_decay_% 0
_diffrn_standards_interval_count 0
_diffrn_standards_interval_time 0
_diffrn_standards_number 0
_exptl_absorpt_coefficient_mu 1.317
_exptl_absorpt_correction_T_max 0.8269
_exptl_absorpt_correction_T_min 0.7342
_exptl_absorpt_correction_type multi-scan
_exptl_absorpt_process_details '(SADABS; Sheldrick, 1996)'
_exptl_crystal_colour yellow
_exptl_crystal_density_diffrn 1.536
_exptl_crystal_density_method 'not measured'
_exptl_crystal_description parallelepiped
_exptl_crystal_F_000 1198
_exptl_crystal_size_max 0.25
_exptl_crystal_size_mid 0.20
_exptl_crystal_size_min 0.15
_refine_diff_density_max 0.598
_refine_diff_density_min -0.586
_refine_ls_extinction_method none
_refine_ls_goodness_of_fit_ref 0.982
_refine_ls_hydrogen_treatment constr
_refine_ls_matrix_type full
_refine_ls_number_parameters 608
_refine_ls_number_reflns 10003
_refine_ls_number_restraints 0
_refine_ls_restrained_S_all 0.982
_refine_ls_R_factor_all 0.0872
_refine_ls_R_factor_gt 0.0470
_refine_ls_shift/su_max 0.000
_refine_ls_shift/su_mean 0.000
_refine_ls_structure_factor_coef Fsqd
_refine_ls_weighting_details 'calc w=1/[\s^2^(Fo^2^)+(0.06P)^2^] where P=(Fo^2^+2Fc^2^)/3'
_refine_ls_weighting_scheme calc
_refine_ls_wR_factor_gt 0.1076
_refine_ls_wR_factor_ref 0.1264
_reflns_number_gt 6379
_reflns_number_total 10003
_reflns_threshold_expression I>2\s(I)
_cod_data_source_file gk2195.cif
_cod_data_source_block I
_cod_database_code 2222009
_cod_database_fobs_code 2222009

loop_
_symmetry_equiv_pos_as_xyz
'x, y, z'
'-x, -y, -z'

loop_
_atom_site_type_symbol
_atom_site_label
_atom_site_fract_x
_atom_site_fract_y
_atom_site_fract_z
_atom_site_U_iso_or_equiv
_atom_site_adp_type
_atom_site_calc_flag
_atom_site_refinement_flags
_atom_site_occupancy
_atom_site_disorder_assembly
_atom_site_disorder_group
Pd Pd1 0.72416(5) 0.71604(4) 0.45564(2) 0.04002(13) Uani d . 1 . .
Co Co1 0.45423(7) 0.73312(6) 0.26318(3) 0.03195(17) Uani d . 1 . .
P P1 0.76022(14) 0.84931(11) 0.38561(6) 0.0323(3) Uani d . 1 . .
C C1 0.3718(7) 0.8474(6) 0.2772(3) 0.0563(17) Uani d . 1 . .
H H1 0.4224 0.9308 0.2840 0.068 Uiso calc R 1 . .
Pd Pd2 0.53088(5) 0.78107(4) 0.06221(2) 0.04233(13) Uani d . 1 . .
P P2 0.51015(14) 0.63486(11) 0.12431(6) 0.0331(3) Uani d . 1 . .
C C2 0.2990(6) 0.7701(6) 0.2175(3) 0.0592(18) Uani d . 1 . .
H H2 0.2927 0.7934 0.1779 0.071 Uiso calc R 1 . .
C C3 0.2363(6) 0.6497(6) 0.2280(3) 0.0530(15) Uani d . 1 . .
H H3 0.1843 0.5807 0.1963 0.064 Uiso calc R 1 . .
C C4 0.2667(5) 0.6531(5) 0.2947(3) 0.0430(13) Uani d . 1 . .
C C5 0.3551(6) 0.7764(5) 0.3256(3) 0.0476(14) Uani d . 1 . .
H H5 0.3946 0.8050 0.3694 0.057 Uiso calc R 1 . .
C C6 0.6348(5) 0.8196(4) 0.2430(2) 0.0310(11) Uani d . 1 . .
C C7 0.6545(5) 0.7806(4) 0.3037(2) 0.0301(11) Uani d . 1 . .
C C8 0.5800(5) 0.6533(4) 0.2708(2) 0.0315(11) Uani d . 1 . .
C C9 0.5603(5) 0.6945(4) 0.2091(2) 0.0313(11) Uani d . 1 . .
C C10 0.6979(6) 0.9356(4) 0.2197(2) 0.0351(12) Uani d . 1 . .
C C11 0.8424(6) 0.9924(5) 0.2267(3) 0.0501(15) Uani d . 1 . .
H H11 0.8976 0.9571 0.2448 0.060 Uiso calc R 1 . .
C C12 0.9045(7) 1.1006(6) 0.2071(3) 0.0649(19) Uani d . 1 . .
H H12 1.0014 1.1380 0.2124 0.078 Uiso calc R 1 . .
C C13 0.8247(8) 1.1533(5) 0.1798(3) 0.071(2) Uani d . 1 . .
H H13 0.8669 1.2257 0.1662 0.085 Uiso calc R 1 . .
C C14 0.6823(7) 1.0987(5) 0.1727(3) 0.0618(18) Uani d . 1 . .
H H14 0.6279 1.1350 0.1551 0.074 Uiso calc R 1 . .
C C15 0.6191(6) 0.9894(5) 0.1917(3) 0.0481(14) Uani d . 1 . .
H H15 0.5220 0.9518 0.1855 0.058 Uiso calc R 1 . .
C C16 0.5674(5) 0.5406(4) 0.2916(2) 0.0329(11) Uani d . 1 . .
C C17 0.5024(6) 0.5014(5) 0.3394(3) 0.0457(14) Uani d . 1 . .
H H17 0.4671 0.5471 0.3587 0.055 Uiso calc R 1 . .
C C18 0.4891(7) 0.3958(6) 0.3589(3) 0.0638(18) Uani d . 1 . .
H H18 0.4443 0.3701 0.3907 0.077 Uiso calc R 1 . .
C C19 0.5425(8) 0.3279(6) 0.3310(4) 0.070(2) Uani d . 1 . .
H H19 0.5308 0.2553 0.3431 0.084 Uiso calc R 1 . .
C C20 0.6126(8) 0.3672(6) 0.2853(3) 0.072(2) Uani d . 1 . .
H H20 0.6516 0.3230 0.2677 0.086 Uiso calc R 1 . .
C C21 0.9370(5) 0.9072(4) 0.3733(2) 0.0331(11) Uani d . 1 . .
C C22 0.9643(6) 0.8345(5) 0.3321(3) 0.0444(13) Uani d . 1 . .
H H22 0.8929 0.7583 0.3117 0.053 Uiso calc R 1 . .
C C23 1.0946(6) 0.8727(5) 0.3208(3) 0.0526(15) Uani d . 1 . .
H H23 1.1117 0.8222 0.2938 0.063 Uiso calc R 1 . .
C C24 1.1996(6) 0.9865(6) 0.3500(3) 0.0676(19) Uani d . 1 . .
H H24 1.2869 1.0141 0.3413 0.081 Uiso calc R 1 . .
C C25 1.1763(6) 1.0592(6) 0.3916(3) 0.0650(19) Uani d . 1 . .
H H25 1.2480 1.1352 0.4120 0.078 Uiso calc R 1 . .
C C26 1.0448(6) 1.0188(5) 0.4032(3) 0.0496(15) Uani d . 1 . .
H H26 1.0294 1.0681 0.4318 0.060 Uiso calc R 1 . .
C C27 0.7412(5) 0.9859(4) 0.4061(2) 0.0371(12) Uani d . 1 . .
C C28 0.6891(6) 0.9970(5) 0.4581(3) 0.0567(17) Uani d . 1 . .
H H28 0.6639 0.9354 0.4813 0.068 Uiso calc R 1 . .
C C29 0.6744(7) 1.0980(6) 0.4754(4) 0.070(2) Uani d . 1 . .
H H29 0.6399 1.1048 0.5104 0.084 Uiso calc R 1 . .
C C30 0.7105(7) 1.1895(6) 0.4411(4) 0.069(2) Uani d . 1 . .
H H30 0.6979 1.2569 0.4521 0.083 Uiso calc R 1 . .
C C31 0.7647(8) 1.1807(6) 0.3910(3) 0.0651(18) Uani d . 1 . .
H H31 0.7924 1.2436 0.3687 0.078 Uiso calc R 1 . .
C C32 0.7787(7) 1.0783(5) 0.3731(3) 0.0548(16) Uani d . 1 . .
H H32 0.8141 1.0724 0.3383 0.066 Uiso calc R 1 . .
C C33 0.3390(5) 0.5024(4) 0.1043(2) 0.0382(12) Uani d . 1 . .
C C34 0.2326(6) 0.4928(5) 0.0537(3) 0.0612(17) Uani d . 1 . .
H H34 0.2496 0.5536 0.0299 0.073 Uiso calc R 1 . .
C C35 0.0994(7) 0.3932(6) 0.0373(4) 0.078(2) Uani d . 1 . .
H H35 0.0281 0.3888 0.0035 0.093 Uiso calc R 1 . .
C C36 0.0750(7) 0.3034(6) 0.0711(3) 0.0667(19) Uani d . 1 . .
H H36 -0.0130 0.2365 0.0601 0.080 Uiso calc R 1 . .
C C37 0.1786(7) 0.3106(6) 0.1209(3) 0.0675(19) Uani d . 1 . .
H H37 0.1606 0.2489 0.1442 0.081 Uiso calc R 1 . .
C C38 0.3102(6) 0.4083(5) 0.1375(3) 0.0559(16) Uani d . 1 . .
H H38 0.3806 0.4110 0.1713 0.067 Uiso calc R 1 . .
C C39 0.6377(5) 0.5762(5) 0.1229(2) 0.0382(12) Uani d . 1 . .
C C40 0.7772(6) 0.6478(5) 0.1557(3) 0.0477(14) Uani d . 1 . .
H H40 0.8041 0.7249 0.1775 0.057 Uiso calc R 1 . .
C C41 0.8782(6) 0.6077(6) 0.1572(3) 0.0610(17) Uani d . 1 . .
H H41 0.9717 0.6577 0.1795 0.073 Uiso calc R 1 . .
C C42 0.8399(8) 0.4940(7) 0.1257(3) 0.070(2) Uani d . 1 . .
H H42 0.9069 0.4660 0.1276 0.084 Uiso calc R 1 . .
C C43 0.7029(8) 0.4219(6) 0.0914(3) 0.070(2) Uani d . 1 . .
H H43 0.6773 0.3456 0.0692 0.084 Uiso calc R 1 . .
C C44 0.6018(7) 0.4626(5) 0.0898(3) 0.0535(15) Uani d . 1 . .
H H44 0.5090 0.4132 0.0664 0.064 Uiso calc R 1 . .
C C52 0.2038(6) 0.5526(5) 0.3285(3) 0.0533(15) Uani d . 1 . .
H H52 0.2789 0.5580 0.3645 0.064 Uiso calc R 1 . .
C C53 0.6248(7) 0.4743(5) 0.2656(3) 0.0511(15) Uani d . 1 . .
H H53 0.6721 0.5012 0.2347 0.061 Uiso calc R 1 . .
C C54 0.0937(8) 0.5682(8) 0.3559(4) 0.101(3) Uani d . 1 . .
H H54A 0.1362 0.6455 0.3837 0.151 Uiso calc R 1 . .
H H54B 0.0567 0.5060 0.3797 0.151 Uiso calc R 1 . .
H H54C 0.0186 0.5630 0.3215 0.151 Uiso calc R 1 . .
C C55 0.1415(8) 0.4290(6) 0.2856(4) 0.089(2) Uani d . 1 . .
H H55A 0.0682 0.4218 0.2496 0.133 Uiso calc R 1 . .
H H55B 0.1031 0.3674 0.3095 0.133 Uiso calc R 1 . .
H H55C 0.2141 0.4200 0.2705 0.133 Uiso calc R 1 . .
Cl Cl1 0.51400(16) 0.70395(13) 0.47871(7) 0.0526(4) Uani d . 1 . .
Cl Cl2 0.31495(17) 0.79401(14) 0.05176(8) 0.0607(4) Uani d . 1 . .
C C48 0.7290(7) 0.8105(6) 0.0497(3) 0.073(2) Uani d . 1 . .
H H48A 0.6757 0.7633 0.0768 0.087 Uiso calc R 1 . .
H H48B 0.8215 0.8157 0.0525 0.087 Uiso calc R 1 . .
C C47 0.7535(9) 0.5996(7) 0.5217(4) 0.090(3) Uani d . 1 . .
H H47A 0.6787 0.6237 0.5140 0.107 Uiso calc R 1 . .
H H47B 0.7554 0.5520 0.5546 0.107 Uiso calc R 1 . .
C C49 0.6587(12) 0.8395(9) -0.0045(5) 0.042(3) Uani d P 0.55 . .
H H49A 0.7139 0.8581 -0.0358 0.050 Uiso calc PR 0.55 . .
C C49' 0.697(3) 0.886(2) 0.0259(12) 0.105(9) Uiso d P 0.45 . .
H H49B 0.7839 0.9417 0.0169 0.126 Uiso calc PR 0.45 . .
C C46 0.8156(14) 0.5940(10) 0.4751(6) 0.052(3) Uani d P 0.55 . .
H H46 0.8562 0.5379 0.4815 0.063 Uiso calc PR 0.55 . .
C C46' 0.862(2) 0.6582(17) 0.5070(10) 0.078(5) Uiso d P 0.45 . .
H H46' 0.9363 0.6459 0.5348 0.093 Uiso calc PR 0.45 . .
C C45 0.9043(8) 0.6902(7) 0.4564(4) 0.082(2) Uani d . 1 . .
H H45A 0.9942 0.6959 0.4530 0.099 Uiso calc R 1 . .
H H45B 0.8674 0.7363 0.4315 0.099 Uiso calc R 1 . .
C C50 0.6146(9) 0.9242(7) 0.0062(4) 0.092(3) Uani d . 1 . .
H H50A 0.6436 0.9933 -0.0145 0.110 Uiso calc R 1 . .
H H50B 0.5329 0.9045 0.0226 0.110 Uiso calc R 1 . .
Cl Cl4' 1.3448(8) 1.1123(8) 0.1784(6) 0.137(3) Uani d P 0.50 A 1
Cl Cl3' 1.0857(6) 0.9245(8) 0.1500(5) 0.175(3) Uani d P 0.50 A 1
Cl Cl3 1.0708(6) 0.9902(5) 0.0675(4) 0.160(3) Uani d P 0.50 A 2
Cl Cl4 1.276(3) 1.067(2) 0.1853(10) 0.376(15) Uani d P 0.50 A 2
C C56 1.2044(18) 0.9887(15) 0.1210(8) 0.181(7) Uani d . 1 . .
H H56A 1.1709 1.0175 0.0841 0.217 Uiso calc R 1 A 1
H H56B 1.2380 0.9332 0.1066 0.217 Uiso calc R 1 A 1

loop_
_atom_site_aniso_label
_atom_site_aniso_U_11
_atom_site_aniso_U_22
_atom_site_aniso_U_33
_atom_site_aniso_U_12
_atom_site_aniso_U_13
_atom_site_aniso_U_23
Pd1 0.0423(3) 0.0414(2) 0.0371(2) 0.0195(2) 0.01012(19) 0.00980(18)
Co1 0.0251(3) 0.0379(4) 0.0374(4) 0.0164(3) 0.0113(3) 0.0112(3)
P1 0.0309(7) 0.0332(7) 0.0332(7) 0.0155(6) 0.0088(6) 0.0039(6)
C1 0.050(4) 0.052(4) 0.092(5) 0.034(3) 0.041(4) 0.028(4)
Pd2 0.0447(3) 0.0415(3) 0.0407(3) 0.0177(2) 0.0134(2) 0.01344(19)
P2 0.0294(7) 0.0344(7) 0.0332(7) 0.0123(6) 0.0085(6) 0.0065(6)
C2 0.038(3) 0.098(5) 0.069(5) 0.047(4) 0.025(3) 0.043(4)
C3 0.024(3) 0.072(4) 0.056(4) 0.016(3) 0.011(3) 0.010(3)
C4 0.026(3) 0.056(4) 0.052(4) 0.019(3) 0.019(3) 0.016(3)
C5 0.044(3) 0.060(4) 0.053(4) 0.031(3) 0.026(3) 0.014(3)
C6 0.028(3) 0.031(3) 0.038(3) 0.016(2) 0.011(2) 0.006(2)
C7 0.026(3) 0.031(3) 0.037(3) 0.015(2) 0.012(2) 0.007(2)
C8 0.027(3) 0.036(3) 0.034(3) 0.016(2) 0.009(2) 0.005(2)
C9 0.025(3) 0.037(3) 0.032(3) 0.013(2) 0.010(2) 0.006(2)
C10 0.042(3) 0.029(3) 0.032(3) 0.013(2) 0.012(2) 0.004(2)
C11 0.038(3) 0.048(3) 0.055(4) 0.010(3) 0.014(3) 0.013(3)
C12 0.055(4) 0.056(4) 0.066(4) 0.003(4) 0.026(4) 0.024(3)
C13 0.078(5) 0.037(3) 0.081(5) 0.007(4) 0.027(4) 0.024(3)
C14 0.070(5) 0.048(4) 0.065(4) 0.024(4) 0.014(4) 0.022(3)
C15 0.051(4) 0.043(3) 0.055(4) 0.022(3) 0.019(3) 0.020(3)
C16 0.030(3) 0.034(3) 0.031(3) 0.014(2) 0.000(2) 0.004(2)
C17 0.041(3) 0.053(3) 0.050(3) 0.026(3) 0.014(3) 0.020(3)
C18 0.062(4) 0.066(4) 0.067(4) 0.025(4) 0.024(4) 0.032(4)
C19 0.081(5) 0.044(4) 0.083(5) 0.032(4) 0.008(4) 0.023(4)
C20 0.105(6) 0.061(4) 0.078(5) 0.060(5) 0.028(5) 0.022(4)
C21 0.029(3) 0.036(3) 0.034(3) 0.018(2) 0.003(2) 0.003(2)
C22 0.031(3) 0.045(3) 0.057(4) 0.019(3) 0.011(3) 0.005(3)
C23 0.039(3) 0.059(4) 0.059(4) 0.024(3) 0.013(3) -0.003(3)
C24 0.030(3) 0.087(5) 0.079(5) 0.021(4) 0.018(3) 0.003(4)
C25 0.036(3) 0.053(4) 0.082(5) 0.003(3) 0.015(3) -0.011(3)
C26 0.033(3) 0.051(4) 0.053(4) 0.013(3) 0.008(3) -0.005(3)
C27 0.039(3) 0.039(3) 0.037(3) 0.023(3) 0.007(2) 0.003(2)
C28 0.062(4) 0.042(3) 0.072(4) 0.022(3) 0.038(4) 0.004(3)
C29 0.074(5) 0.064(4) 0.085(5) 0.036(4) 0.041(4) 0.000(4)
C30 0.075(5) 0.053(4) 0.087(5) 0.046(4) 0.007(4) -0.006(4)
C31 0.087(5) 0.056(4) 0.065(4) 0.046(4) 0.014(4) 0.017(3)
C32 0.077(5) 0.053(4) 0.044(3) 0.040(4) 0.014(3) 0.004(3)
C33 0.035(3) 0.034(3) 0.038(3) 0.008(2) 0.012(2) 0.001(2)
C34 0.043(4) 0.049(4) 0.071(4) 0.010(3) 0.000(3) 0.013(3)
C35 0.047(4) 0.062(4) 0.084(5) 0.005(4) -0.017(4) 0.008(4)
C36 0.039(4) 0.052(4) 0.082(5) 0.002(3) 0.009(4) 0.002(4)
C37 0.058(4) 0.053(4) 0.071(5) 0.003(4) 0.021(4) 0.020(3)
C38 0.047(4) 0.053(4) 0.057(4) 0.015(3) 0.006(3) 0.017(3)
C39 0.036(3) 0.040(3) 0.038(3) 0.015(3) 0.014(2) 0.006(2)
C40 0.041(3) 0.054(4) 0.050(4) 0.024(3) 0.014(3) 0.007(3)
C41 0.039(3) 0.077(5) 0.069(4) 0.030(4) 0.014(3) 0.002(4)
C42 0.067(5) 0.101(6) 0.065(5) 0.061(5) 0.017(4) 0.004(4)
C43 0.080(5) 0.072(5) 0.071(5) 0.051(4) 0.015(4) -0.008(4)
C44 0.050(4) 0.058(4) 0.049(4) 0.027(3) 0.003(3) 0.000(3)
C52 0.038(3) 0.061(4) 0.062(4) 0.019(3) 0.020(3) 0.025(3)
C53 0.068(4) 0.056(4) 0.046(3) 0.039(3) 0.023(3) 0.018(3)
C54 0.079(6) 0.121(7) 0.146(8) 0.051(5) 0.085(6) 0.080(6)
C55 0.077(6) 0.067(5) 0.097(6) 0.009(4) 0.021(5) 0.024(4)
Cl1 0.0488(9) 0.0544(9) 0.0561(9) 0.0202(8) 0.0234(7) 0.0133(7)
Cl2 0.0568(10) 0.0636(10) 0.0678(10) 0.0341(9) 0.0130(8) 0.0171(8)
C48 0.042(4) 0.103(6) 0.096(6) 0.033(4) 0.049(4) 0.060(5)
C47 0.096(6) 0.110(6) 0.110(7) 0.074(6) 0.042(5) 0.079(5)
C49 0.050(7) 0.036(6) 0.037(6) 0.006(5) 0.035(5) 0.012(5)
C46 0.073(8) 0.045(7) 0.053(7) 0.045(7) 0.004(7) 0.015(6)
C45 0.077(5) 0.113(6) 0.111(6) 0.078(5) 0.042(5) 0.065(5)
C50 0.099(6) 0.098(6) 0.120(7) 0.049(5) 0.081(6) 0.082(6)
Cl4' 0.096(4) 0.098(4) 0.166(8) 0.042(3) -0.037(4) -0.031(4)
Cl3' 0.082(4) 0.233(8) 0.229(8) 0.060(5) 0.078(5) 0.115(7)
Cl3 0.067(3) 0.119(4) 0.253(8) 0.008(3) 0.058(4) -0.015(5)
Cl4 0.64(4) 0.56(3) 0.214(15) 0.53(3) 0.08(2) 0.11(2)
C56 0.239(18) 0.266(18) 0.162(14) 0.200(16) 0.111(14) 0.064(13)

loop_
_atom_type_symbol
_atom_type_description
_atom_type_scat_dispersion_real
_atom_type_scat_dispersion_imag
_atom_type_scat_source
C C 0.0033 0.0016 'International Tables Vol C Tables 4.2.6.8 and 6.1.1.4'
H H 0.0000 0.0000 'International Tables Vol C Tables 4.2.6.8 and 6.1.1.4'
Cl Cl 0.1484 0.1585 'International Tables Vol C Tables 4.2.6.8 and 6.1.1.4'
Co Co 0.3494 0.9721 'International Tables Vol C Tables 4.2.6.8 and 6.1.1.4'
P P 0.1023 0.0942 'International Tables Vol C Tables 4.2.6.8 and 6.1.1.4'
Pd Pd -0.9988 1.0072 'International Tables Vol C Tables 4.2.6.8 and 6.1.1.4'

loop_
_geom_angle_atom_site_label_1
_geom_angle_atom_site_label_2
_geom_angle_atom_site_label_3
_geom_angle_site_symmetry_1
_geom_angle_site_symmetry_3
_geom_angle
_geom_angle_publ_flag
C46' Pd1 C45 . . 36.2(5) ?
C46' Pd1 C46 . . 24.1(5) ?
C45 Pd1 C46 . . 36.5(4) ?
C46' Pd1 C47 . . 33.0(5) ?
C45 Pd1 C47 . . 66.9(3) ?
C46 Pd1 C47 . . 35.9(4) ?
C46' Pd1 P1 . . 130.0(5) ?
C45 Pd1 P1 . . 96.36(19) ?
C46 Pd1 P1 . . 129.6(4) ?
C47 Pd1 P1 . . 163.0(2) ?
C46' Pd1 Cl1 . . 126.2(6) ?
C45 Pd1 Cl1 . . 161.9(2) ?
C46 Pd1 Cl1 . . 126.6(4) ?
C47 Pd1 Cl1 . . 94.9(2) ?
P1 Pd1 Cl1 . . 101.77(5) ?
C6 Co1 C7 . . 43.20(19) ?
C6 Co1 C9 . . 43.51(19) ?
C7 Co1 C9 . . 63.05(19) ?
C6 Co1 C8 . . 63.45(19) ?
C7 Co1 C8 . . 43.60(19) ?
C9 Co1 C8 . . 43.78(19) ?
C6 Co1 C1 . . 109.4(2) ?
C7 Co1 C1 . . 120.6(2) ?
C9 Co1 C1 . . 141.4(2) ?
C8 Co1 C1 . . 163.6(3) ?
C6 Co1 C2 . . 114.4(2) ?
C7 Co1 C2 . . 151.5(2) ?
C9 Co1 C2 . . 116.0(2) ?
C8 Co1 C2 . . 155.2(3) ?
C1 Co1 C2 . . 40.5(3) ?
C6 Co1 C5 . . 134.4(2) ?
C7 Co1 C5 . . 112.9(2) ?
C9 Co1 C5 . . 175.9(2) ?
C8 Co1 C5 . . 132.9(2) ?
C1 Co1 C5 . . 40.6(2) ?
C2 Co1 C5 . . 67.9(2) ?
C6 Co1 C3 . . 145.7(2) ?
C7 Co1 C3 . . 167.8(2) ?
C9 Co1 C3 . . 116.7(2) ?
C8 Co1 C3 . . 126.7(2) ?
C1 Co1 C3 . . 68.0(3) ?
C2 Co1 C3 . . 40.7(2) ?
C5 Co1 C3 . . 67.1(2) ?
C6 Co1 C4 . . 173.7(2) ?
C7 Co1 C4 . . 133.2(2) ?
C9 Co1 C4 . . 142.2(2) ?
C8 Co1 C4 . . 118.2(2) ?
C1 Co1 C4 . . 67.2(2) ?
C2 Co1 C4 . . 66.9(2) ?
C5 Co1 C4 . . 39.7(2) ?
C3 Co1 C4 . . 39.0(2) ?
C7 P1 C21 . . 99.7(2) ?
C7 P1 C27 . . 106.7(2) ?
C21 P1 C27 . . 103.7(2) ?
C7 P1 Pd1 . . 113.91(16) ?
C21 P1 Pd1 . . 112.87(16) ?
C27 P1 Pd1 . . 117.94(17) ?
C2 C1 C5 . . 108.2(6) ?
C2 C1 Co1 . . 69.9(3) ?
C5 C1 Co1 . . 71.7(3) ?
C2 C1 H1 . . 125.9 ?
C5 C1 H1 . . 125.9 ?
Co1 C1 H1 . . 124.2 ?
C48 Pd2 C49' . . 34.6(7) ?
C48 Pd2 C49 . . 38.8(4) ?
C49' Pd2 C49 . . 20.1(6) ?
C48 Pd2 C50 . . 66.8(3) ?
C49' Pd2 C50 . . 32.3(7) ?
C49 Pd2 C50 . . 36.0(3) ?
C48 Pd2 P2 . . 96.09(19) ?
C49' Pd2 P2 . . 130.5(8) ?
C49 Pd2 P2 . . 129.5(3) ?
C50 Pd2 P2 . . 162.7(2) ?
C48 Pd2 Cl2 . . 160.51(19) ?
C49' Pd2 Cl2 . . 126.2(8) ?
C49 Pd2 Cl2 . . 122.7(3) ?
C50 Pd2 Cl2 . . 93.9(2) ?
P2 Pd2 Cl2 . . 103.31(5) ?
C9 P2 C33 . . 108.3(2) ?
C9 P2 C39 . . 99.4(2) ?
C33 P2 C39 . . 105.3(2) ?
C9 P2 Pd2 . . 112.77(16) ?
C33 P2 Pd2 . . 116.33(18) ?
C39 P2 Pd2 . . 113.17(17) ?
C1 C2 C3 . . 108.2(6) ?
C1 C2 Co1 . . 69.6(3) ?
C3 C2 Co1 . . 71.7(3) ?
C1 C2 H2 . . 125.9 ?
C3 C2 H2 . . 125.9 ?
Co1 C2 H2 . . 124.5 ?
C4 C3 C2 . . 108.3(6) ?
C4 C3 Co1 . . 73.2(3) ?
C2 C3 Co1 . . 67.7(3) ?
C4 C3 H3 . . 125.8 ?
C2 C3 H3 . . 125.8 ?
Co1 C3 H3 . . 124.9 ?
C3 C4 C5 . . 107.2(5) ?
C3 C4 C52 . . 127.5(5) ?
C5 C4 C52 . . 124.7(5) ?
C3 C4 Co1 . . 67.8(3) ?
C5 C4 Co1 . . 67.4(3) ?
C52 C4 Co1 . . 136.6(4) ?
C1 C5 C4 . . 107.8(5) ?
C1 C5 Co1 . . 67.7(3) ?
C4 C5 Co1 . . 72.9(3) ?
C1 C5 H5 . . 126.1 ?
C4 C5 H5 . . 126.1 ?
Co1 C5 H5 . . 124.9 ?
C7 C6 C9 . . 90.4(4) ?
C7 C6 C10 . . 135.9(4) ?
C9 C6 C10 . . 131.5(4) ?
C7 C6 Co1 . . 68.7(3) ?
C9 C6 Co1 . . 68.7(3) ?
C10 C6 Co1 . . 132.3(3) ?
C6 C7 C8 . . 90.9(4) ?
C6 C7 P1 . . 136.9(4) ?
C8 C7 P1 . . 130.8(4) ?
C6 C7 Co1 . . 68.1(3) ?
C8 C7 Co1 . . 69.1(3) ?
P1 C7 Co1 . . 130.6(2) ?
C16 C8 C7 . . 133.0(4) ?
C16 C8 C9 . . 136.7(4) ?
C7 C8 C9 . . 88.6(4) ?
C16 C8 Co1 . . 132.3(3) ?
C7 C8 Co1 . . 67.3(3) ?
C9 C8 Co1 . . 67.3(3) ?
C6 C9 C8 . . 90.2(4) ?
C6 C9 P2 . . 129.4(4) ?
C8 C9 P2 . . 138.9(4) ?
C6 C9 Co1 . . 67.8(3) ?
C8 C9 Co1 . . 68.9(3) ?
P2 C9 Co1 . . 130.6(3) ?
C15 C10 C11 . . 118.1(5) ?
C15 C10 C6 . . 122.9(5) ?
C11 C10 C6 . . 119.0(5) ?
C12 C11 C10 . . 120.6(6) ?
C12 C11 H11 . . 119.7 ?
C10 C11 H11 . . 119.7 ?
C13 C12 C11 . . 120.5(6) ?
C13 C12 H12 . . 119.7 ?
C11 C12 H12 . . 119.7 ?
C12 C13 C14 . . 119.6(6) ?
C12 C13 H13 . . 120.2 ?
C14 C13 H13 . . 120.2 ?
C13 C14 C15 . . 120.1(6) ?
C13 C14 H14 . . 120.0 ?
C15 C14 H14 . . 120.0 ?
C10 C15 C14 . . 121.1(6) ?
C10 C15 H15 . . 119.5 ?
C14 C15 H15 . . 119.5 ?
C53 C16 C17 . . 118.6(5) ?
C53 C16 C8 . . 120.8(5) ?
C17 C16 C8 . . 120.6(5) ?
C18 C17 C16 . . 121.1(6) ?
C18 C17 H17 . . 119.5 ?
C16 C17 H17 . . 119.5 ?
C17 C18 C19 . . 119.8(6) ?
C17 C18 H18 . . 120.1 ?
C19 C18 H18 . . 120.1 ?
C20 C19 C18 . . 120.4(6) ?
C20 C19 H19 . . 119.8 ?
C18 C19 H19 . . 119.8 ?
C19 C20 C53 . . 119.3(6) ?
C19 C20 H20 . . 120.3 ?
C53 C20 H20 . . 120.3 ?
C26 C21 C22 . . 118.1(5) ?
C26 C21 P1 . . 123.4(4) ?
C22 C21 P1 . . 118.6(4) ?
C23 C22 C21 . . 121.4(5) ?
C23 C22 H22 . . 119.3 ?
C21 C22 H22 . . 119.3 ?
C22 C23 C24 . . 119.3(5) ?
C22 C23 H23 . . 120.3 ?
C24 C23 H23 . . 120.3 ?
C25 C24 C23 . . 120.4(6) ?
C25 C24 H24 . . 119.8 ?
C23 C24 H24 . . 119.8 ?
C24 C25 C26 . . 119.6(6) ?
C24 C25 H25 . . 120.2 ?
C26 C25 H25 . . 120.2 ?
C21 C26 C25 . . 121.2(5) ?
C21 C26 H26 . . 119.4 ?
C25 C26 H26 . . 119.4 ?
C32 C27 C28 . . 118.5(5) ?
C32 C27 P1 . . 122.7(4) ?
C28 C27 P1 . . 118.7(4) ?
C29 C28 C27 . . 120.6(6) ?
C29 C28 H28 . . 119.7 ?
C27 C28 H28 . . 119.7 ?
C28 C29 C30 . . 120.2(6) ?
C28 C29 H29 . . 119.9 ?
C30 C29 H29 . . 119.9 ?
C31 C30 C29 . . 119.6(6) ?
C31 C30 H30 . . 120.2 ?
C29 C30 H30 . . 120.2 ?
C30 C31 C32 . . 120.2(6) ?
C30 C31 H31 . . 119.9 ?
C32 C31 H31 . . 119.9 ?
C27 C32 C31 . . 120.8(6) ?
C27 C32 H32 . . 119.6 ?
C31 C32 H32 . . 119.6 ?
C34 C33 C38 . . 117.5(5) ?
C34 C33 P2 . . 119.6(4) ?
C38 C33 P2 . . 123.0(5) ?
C33 C34 C35 . . 121.2(6) ?
C33 C34 H34 . . 119.4 ?
C35 C34 H34 . . 119.4 ?
C36 C35 C34 . . 119.6(7) ?
C36 C35 H35 . . 120.2 ?
C34 C35 H35 . . 120.2 ?
C37 C36 C35 . . 120.2(6) ?
C37 C36 H36 . . 119.9 ?
C35 C36 H36 . . 119.9 ?
C36 C37 C38 . . 120.8(6) ?
C36 C37 H37 . . 119.6 ?
C38 C37 H37 . . 119.6 ?
C37 C38 C33 . . 120.7(6) ?
C37 C38 H38 . . 119.6 ?
C33 C38 H38 . . 119.6 ?
C40 C39 C44 . . 117.7(5) ?
C40 C39 P2 . . 119.0(4) ?
C44 C39 P2 . . 123.4(4) ?
C39 C40 C41 . . 121.6(6) ?
C39 C40 H40 . . 119.2 ?
C41 C40 H40 . . 119.2 ?
C42 C41 C40 . . 119.8(6) ?
C42 C41 H41 . . 120.1 ?
C40 C41 H41 . . 120.1 ?
C43 C42 C41 . . 120.0(6) ?
C43 C42 H42 . . 120.0 ?
C41 C42 H42 . . 120.0 ?
C42 C43 C44 . . 120.1(6) ?
C42 C43 H43 . . 120.0 ?
C44 C43 H43 . . 120.0 ?
C39 C44 C43 . . 120.9(6) ?
C39 C44 H44 . . 119.6 ?
C43 C44 H44 . . 119.6 ?
C4 C52 C54 . . 109.3(5) ?
C4 C52 C55 . . 112.6(5) ?
C54 C52 C55 . . 111.2(6) ?
C4 C52 H52 . . 107.9 ?
C54 C52 H52 . . 107.9 ?
C55 C52 H52 . . 107.9 ?
C16 C53 C20 . . 120.8(6) ?
C16 C53 H53 . . 119.6 ?
C20 C53 H53 . . 119.6 ?
C52 C54 H54A . . 109.5 ?
C52 C54 H54B . . 109.5 ?
H54A C54 H54B . . 109.5 ?
C52 C54 H54C . . 109.5 ?
H54A C54 H54C . . 109.5 ?
H54B C54 H54C . . 109.5 ?
C52 C55 H55A . . 109.5 ?
C52 C55 H55B . . 109.5 ?
H55A C55 H55B . . 109.5 ?
C52 C55 H55C . . 109.5 ?
H55A C55 H55C . . 109.5 ?
H55B C55 H55C . . 109.5 ?
C49 C48 Pd2 . . 73.0(5) ?
C49 C48 H48A . . 119.8 ?
Pd2 C48 H48A . . 49.5 ?
C49 C48 H48B . . 119.8 ?
Pd2 C48 H48B . . 167.0 ?
H48A C48 H48B . . 117.7 ?
C46 C47 Pd1 . . 71.1(5) ?
C46 C47 H47A . . 119.4 ?
Pd1 C47 H47A . . 53.1 ?
C46 C47 H47B . . 119.4 ?
Pd1 C47 H47B . . 169.5 ?
H47A C47 H47B . . 117.0 ?
C50 C49 C48 . . 117.9(9) ?
C50 C49 Pd2 . . 74.0(5) ?
C48 C49 Pd2 . . 68.1(4) ?
C50 C49 H49A . . 110.6 ?
C48 C49 H49A . . 110.6 ?
Pd2 C49 H49A . . 174.8 ?
C47 C46 C45 . . 124.6(10) ?
C47 C46 Pd1 . . 73.1(5) ?
C45 C46 Pd1 . . 69.6(5) ?
C47 C46 H46 . . 109.4 ?
C45 C46 H46 . . 109.4 ?
Pd1 C46 H46 . . 177.1 ?
Pd1 C46' H46' . . 169.9 ?
C46 C45 Pd1 . . 74.0(5) ?
C46 C45 H45A . . 119.4 ?
Pd1 C45 H45A . . 166.6 ?
C46 C45 H45B . . 119.4 ?
Pd1 C45 H45B . . 50.4 ?
H45A C45 H45B . . 117.1 ?
C49 C50 Pd2 . . 70.0(5) ?
C49 C50 H50A . . 119.8 ?
Pd2 C50 H50A . . 170.2 ?
C49 C50 H50B . . 119.8 ?
Pd2 C50 H50B . . 53.5 ?
H50A C50 H50B . . 117.6 ?
Cl4 C56 Cl3 . . 125.4(11) ?
Cl3' C56 Cl4' . . 110.1(11) ?
Cl4 C56 H56A . . 121.9 ?
Cl3' C56 H56A . . 109.6 ?
Cl4' C56 H56A . . 109.6 ?
Cl4 C56 H56B . . 119.6 ?
Cl3' C56 H56B . . 109.6 ?
Cl3 C56 H56B . . 115.0 ?
Cl4' C56 H56B . . 109.6 ?
H56A C56 H56B . . 108.2 ?

loop_
_geom_bond_atom_site_label_1
_geom_bond_atom_site_label_2
_geom_bond_site_symmetry_2
_geom_bond_distance
_geom_bond_publ_flag
Pd1 C46' . 2.09(2) ?
Pd1 C45 . 2.116(6) yes
Pd1 C46 . 2.171(10) yes
Pd1 C47 . 2.195(6) yes
Pd1 P1 . 2.3132(15) yes
Pd1 Cl1 . 2.3901(17) yes
Co1 C6 . 1.964(5) ?
Co1 C7 . 1.973(5) ?
Co1 C9 . 1.976(5) ?
Co1 C8 . 1.998(5) ?
Co1 C1 . 2.018(5) ?
Co1 C2 . 2.022(5) ?
Co1 C5 . 2.072(5) ?
Co1 C3 . 2.075(5) ?
Co1 C4 . 2.146(5) ?
P1 C7 . 1.813(5) ?
P1 C21 . 1.835(5) ?
P1 C27 . 1.837(5) ?
C1 C2 . 1.400(9) ?
C1 C5 . 1.421(8) ?
C1 H1 . 0.9300 ?
Pd2 C48 . 2.110(6) yes
Pd2 C49' . 2.09(3) ?
Pd2 C49 . 2.174(9) yes
Pd2 C50 . 2.223(6) yes
Pd2 P2 . 2.3215(15) yes
Pd2 Cl2 . 2.3897(18) yes
P2 C9 . 1.806(5) ?
P2 C33 . 1.823(5) ?
P2 C39 . 1.830(5) ?
C2 C3 . 1.424(8) ?
C2 H2 . 0.9300 ?
C3 C4 . 1.412(8) ?
C3 H3 . 0.9300 ?
C4 C5 . 1.433(8) ?
C4 C52 . 1.489(7) ?
C5 H5 . 0.9300 ?
C6 C7 . 1.449(6) ?
C6 C9 . 1.460(6) ?
C6 C10 . 1.500(6) ?
C7 C8 . 1.475(6) ?
C8 C16 . 1.473(7) ?
C8 C9 . 1.482(6) ?
C10 C15 . 1.377(7) ?
C10 C11 . 1.390(7) ?
C11 C12 . 1.381(8) ?
C11 H11 . 0.9300 ?
C12 C13 . 1.369(9) ?
C12 H12 . 0.9300 ?
C13 C14 . 1.370(9) ?
C13 H13 . 0.9300 ?
C14 C15 . 1.386(7) ?
C14 H14 . 0.9300 ?
C15 H15 . 0.9300 ?
C16 C53 . 1.382(7) ?
C16 C17 . 1.386(7) ?
C17 C18 . 1.377(8) ?
C17 H17 . 0.9300 ?
C18 C19 . 1.382(9) ?
C18 H18 . 0.9300 ?
C19 C20 . 1.374(9) ?
C19 H19 . 0.9300 ?
C20 C53 . 1.400(8) ?
C20 H20 . 0.9300 ?
C21 C26 . 1.374(7) ?
C21 C22 . 1.387(7) ?
C22 C23 . 1.375(7) ?
C22 H22 . 0.9300 ?
C23 C24 . 1.379(8) ?
C23 H23 . 0.9300 ?
C24 C25 . 1.367(8) ?
C24 H24 . 0.9300 ?
C25 C26 . 1.387(8) ?
C25 H25 . 0.9300 ?
C26 H26 . 0.9300 ?
C27 C32 . 1.368(7) ?
C27 C28 . 1.389(7) ?
C28 C29 . 1.372(8) ?
C28 H28 . 0.9300 ?
C29 C30 . 1.378(9) ?
C29 H29 . 0.9300 ?
C30 C31 . 1.361(9) ?
C30 H30 . 0.9300 ?
C31 C32 . 1.387(8) ?
C31 H31 . 0.9300 ?
C32 H32 . 0.9300 ?
C33 C34 . 1.376(8) ?
C33 C38 . 1.386(7) ?
C34 C35 . 1.399(8) ?
C34 H34 . 0.9300 ?
C35 C36 . 1.354(9) ?
C35 H35 . 0.9300 ?
C36 C37 . 1.355(9) ?
C36 H36 . 0.9300 ?
C37 C38 . 1.378(8) ?
C37 H37 . 0.9300 ?
C38 H38 . 0.9300 ?
C39 C40 . 1.380(7) ?
C39 C44 . 1.389(7) ?
C40 C41 . 1.384(8) ?
C40 H40 . 0.9300 ?
C41 C42 . 1.372(9) ?
C41 H41 . 0.9300 ?
C42 C43 . 1.369(9) ?
C42 H42 . 0.9300 ?
C43 C44 . 1.391(8) ?
C43 H43 . 0.9300 ?
C44 H44 . 0.9300 ?
C52 C54 . 1.520(8) ?
C52 C55 . 1.526(9) ?
C52 H52 . 0.9800 ?
C53 H53 . 0.9300 ?
C54 H54A . 0.9600 ?
C54 H54B . 0.9600 ?
C54 H54C . 0.9600 ?
C55 H55A . 0.9600 ?
C55 H55B . 0.9600 ?
C55 H55C . 0.9600 ?
C48 C49' . 1.25(3) ?
C48 C49 . 1.425(14) ?
C48 H48A . 0.9700 ?
C48 H48B . 0.9700 ?
C47 C46' . 1.222(19) ?
C47 C46 . 1.344(14) ?
C47 H47A . 0.9700 ?
C47 H47B . 0.9700 ?
C49 C49' . 0.75(2) ?
C49 C50 . 1.358(13) ?
C49 H49A . 0.9800 ?
C49' C50 . 1.21(3) ?
C49' H49B . 0.9800 ?
C46 C46' . 0.893(18) ?
C46 C45 . 1.342(13) ?
C46 H46 . 0.9800 ?
C46' C45 . 1.31(2) ?
C46' H46' . 0.9800 ?
C45 H45A . 0.9700 ?
C45 H45B . 0.9700 ?
C50 H50A . 0.9700 ?
C50 H50B . 0.9700 ?
Cl4' C56 . 1.78(2) ?
Cl3' C56 . 1.502(14) ?
Cl3 C56 . 1.670(17) ?
Cl4 C56 . 1.48(2) ?
C56 H56A . 0.9700 ?
C56 H56B . 0.9700 ?
